data_4105553
loop_
_publ_author_name
'Sergiy Levin'
'Roger R. Nani'
'Sarah E. Reisman'

_publ_section_title
;
 Enantioselective Total Synthesis of (+)-Salvileucalin B
;
_journal_name_full 'Journal of the American Chemical Society'
_journal_page_first 774
_journal_page_last 776
_journal_paper_doi 10.1021/ja110192b
_journal_volume 133
_journal_year 2011
_chemical_absolute_configuration rm
_chemical_formula_moiety 'C19 H15 N O3'
_chemical_formula_sum 'C19 H15 N O3'
_chemical_formula_weight 305.32
_chemical_name_systematic
;
 ?
;
_space_group_IT_number 4
_symmetry_cell_setting monoclinic
_symmetry_space_group_name_Hall 'P 2yb'
_symmetry_space_group_name_H-M 'P 1 21 1'
_atom_sites_solution_hydrogens difmap
_atom_sites_solution_primary direct
_atom_sites_solution_secondary difmap
_audit_creation_method SHELXL-97
_cell_angle_alpha 90.00
_cell_angle_beta 104.609(3)
_cell_angle_gamma 90.00
_cell_formula_units_Z 4
_cell_length_a 8.6114(4)
_cell_length_b 14.2075(6)
_cell_length_c 12.6871(6)
_cell_measurement_reflns_used 9948
_cell_measurement_temperature 100(2)
_cell_measurement_theta_max 32.08
_cell_measurement_theta_min 2.19
_cell_volume 1502.04(12)
_computing_cell_refinement 'Bruker SAINT-Plus v7.66A'
_computing_data_collection 'Bruker APEX2 v2009.7-0'
_computing_data_reduction 'Bruker SAINT-Plus v7.66A'
_computing_molecular_graphics 'Bruker XP v5.1'
_computing_publication_material 'Bruker XCIF 2008'
_computing_structure_refinement 'SHELXL-97 (Sheldrick, 2008)'
_computing_structure_solution 'SHELXS-97 (Sheldrick, 2008)'
_diffrn_ambient_temperature 100(2)
_diffrn_measured_fraction_theta_full 0.955
_diffrn_measured_fraction_theta_max 0.955
_diffrn_measurement_device_type 'Bruker KAPPA APEX II'
_diffrn_measurement_method '\w scans; 12 settings'
_diffrn_radiation_monochromator graphite
_diffrn_radiation_source 'fine-focus sealed tube'
_diffrn_radiation_type MoK\a
_diffrn_radiation_wavelength 0.71073
_diffrn_reflns_av_R_equivalents 0.0451
_diffrn_reflns_av_sigmaI/netI 0.0498
_diffrn_reflns_limit_h_max 13
_diffrn_reflns_limit_h_min -13
_diffrn_reflns_limit_k_max 22
_diffrn_reflns_limit_k_min -22
_diffrn_reflns_limit_l_max 19
_diffrn_reflns_limit_l_min -20
_diffrn_reflns_number 53046
_diffrn_reflns_theta_full 34.93
_diffrn_reflns_theta_max 34.93
_diffrn_reflns_theta_min 1.66
_exptl_absorpt_coefficient_mu 0.092
_exptl_absorpt_correction_T_max 0.9792
_exptl_absorpt_correction_T_min 0.9765
_exptl_absorpt_correction_type none
_exptl_crystal_colour Colorless
_exptl_crystal_density_diffrn 1.350
_exptl_crystal_description Block
_exptl_crystal_F_000 640
_exptl_crystal_size_max 0.26
_exptl_crystal_size_mid 0.24
_exptl_crystal_size_min 0.23
_refine_diff_density_max 0.413
_refine_diff_density_min -0.312
_refine_diff_density_rms 0.050
_refine_ls_abs_structure_details 'Flack H D (1983), Acta Cryst. A39, 876-881'
_refine_ls_abs_structure_Flack -0.5(5)
_refine_ls_extinction_method none
_refine_ls_goodness_of_fit_ref 1.675
_refine_ls_hydrogen_treatment Unrestrained
_refine_ls_matrix_type 'Full matrix'
_refine_ls_number_parameters 535
_refine_ls_number_reflns 12259
_refine_ls_number_restraints 1
_refine_ls_restrained_S_all 1.675
_refine_ls_R_factor_all 0.0565
_refine_ls_R_factor_gt 0.0443
_refine_ls_shift/su_max 0.001
_refine_ls_shift/su_mean 0.000
_refine_ls_structure_factor_coef Fsqd
_refine_ls_weighting_details w=1/s^2^(Fo^2^)
_refine_ls_weighting_scheme sigma
_refine_ls_wR_factor_gt 0.0518
_refine_ls_wR_factor_ref 0.0539
_reflns_number_gt 10109
_reflns_number_total 12259
_reflns_threshold_expression >2sigma(I)
_cod_data_source_file ja110192b_si_003.cif
_cod_data_source_block sgl02
_cod_depositor_comments
;
The following automatic conversions were performed:

'_atom_sites_solution_primary' value 'direct methods' was changed to
'direct'.

'_atom_sites_solution_secondary' value 'Difference Fourier map' was
changed to 'difmap'.

'_atom_sites_solution_hydrogens' value 'Difference Fourier map' was
changed to 'difmap'.

Automatic conversion script
Id: cif_fix_values 6452 2018-10-05 10:23:21Z andrius 
;
_cod_database_code 4105553

loop_
_symmetry_equiv_pos_as_xyz
'x, y, z'
'-x, y+1/2, -z'

loop_
_atom_site_label
_atom_site_type_symbol
_atom_site_fract_x
_atom_site_fract_y
_atom_site_fract_z
_atom_site_U_iso_or_equiv
_atom_site_adp_type
_atom_site_occupancy
_atom_site_symmetry_multiplicity
_atom_site_calc_flag
O1A O 0.35355(10) 0.82182(6) 0.69234(7) 0.0245(2) Uani 1 1 d
O2A O 0.95398(10) 0.86480(6) 1.13204(8) 0.0361(3) Uani 1 1 d
O3A O 0.93337(12) 1.17083(7) 1.03385(10) 0.0454(3) Uani 1 1 d
N1A N 0.57952(13) 0.67339(7) 0.88750(8) 0.0254(2) Uani 1 1 d
C1A C 0.51893(15) 0.74486(8) 0.88639(9) 0.0177(2) Uani 1 1 d
C2A C 0.44332(13) 0.83615(8) 0.88315(9) 0.0145(2) Uani 1 1 d
C3A C 0.35519(13) 0.86863(8) 0.77275(9) 0.0167(2) Uani 1 1 d
C4A C 0.27209(16) 0.96246(9) 0.76884(10) 0.0206(3) Uani 1 1 d
C5A C 0.30836(14) 1.00727(9) 0.88154(10) 0.0206(3) Uani 1 1 d
C6A C 0.49159(15) 1.01289(8) 0.92736(10) 0.0196(3) Uani 1 1 d
C7A C 0.53440(14) 0.91266(8) 0.96630(9) 0.0156(2) Uani 1 1 d
C8A C 0.68639(14) 0.88312(8) 1.04024(9) 0.0200(3) Uani 1 1 d
C9A C 0.85268(15) 0.91694(9) 1.04212(11) 0.0258(3) Uani 1 1 d
C10A C 0.86204(18) 0.79385(10) 1.16912(13) 0.0370(4) Uani 1 1 d
C11A C 0.69051(16) 0.81518(8) 1.11339(10) 0.0255(3) Uani 1 1 d
C12A C 0.54791(18) 0.77320(9) 1.13425(10) 0.0288(3) Uani 1 1 d
C13A C 0.40289(18) 0.79960(9) 1.07533(10) 0.0240(3) Uani 1 1 d
C14A C 0.38499(14) 0.86734(8) 0.98537(9) 0.0174(2) Uani 1 1 d
C15A C 0.25244(16) 0.93971(9) 0.95891(11) 0.0225(3) Uani 1 1 d
C16A C 0.87919(14) 1.02057(9) 1.06082(10) 0.0248(3) Uani 1 1 d
C17A C 0.85876(18) 1.07487(10) 1.15119(12) 0.0341(3) Uani 1 1 d
C18A C 0.89225(19) 1.16397(11) 1.13088(14) 0.0404(4) Uani 1 1 d
C19A C 0.92479(18) 1.08156(11) 0.99294(14) 0.0359(4) Uani 1 1 d
H4A1 H 0.1595(15) 0.9478(8) 0.7438(9) 0.021(3) Uiso 1 1 d
H4A2 H 0.3127(15) 1.0018(9) 0.7197(10) 0.027(4) Uiso 1 1 d
H5A H 0.2614(14) 1.0696(8) 0.8806(9) 0.015(3) Uiso 1 1 d
H6A1 H 0.5455(14) 1.0345(8) 0.8761(10) 0.021(3) Uiso 1 1 d
H6A2 H 0.5198(15) 1.0580(8) 0.9958(10) 0.026(3) Uiso 1 1 d
H9A H 0.8855(15) 0.8977(8) 0.9715(10) 0.028(4) Uiso 1 1 d
H10A H 0.8740(16) 0.7971(9) 1.2458(11) 0.035(4) Uiso 1 1 d
H10B H 0.8975(17) 0.7271(10) 1.1424(11) 0.043(4) Uiso 1 1 d
H12A H 0.5587(15) 0.7290(8) 1.1925(10) 0.031(4) Uiso 1 1 d
H13A H 0.3055(15) 0.7782(8) 1.0892(10) 0.023(3) Uiso 1 1 d
H15A H 0.2469(15) 0.9728(8) 1.0248(10) 0.033(4) Uiso 1 1 d
H15B H 0.1490(14) 0.9110(7) 0.9284(9) 0.010(3) Uiso 1 1 d
H17A H 0.8251(16) 1.0502(9) 1.2104(11) 0.039(4) Uiso 1 1 d
H18A H 0.8985(18) 1.2188(10) 1.1747(12) 0.045(5) Uiso 1 1 d
H19A H 0.9507(18) 1.0729(10) 0.9262(12) 0.048(5) Uiso 1 1 d
O1B O 0.10115(10) 1.01171(6) 0.49406(7) 0.02339(19) Uani 1 1 d
O2B O 0.88376(10) 1.00372(6) 0.73490(7) 0.0260(2) Uani 1 1 d
O3B O 0.83547(11) 0.69104(6) 0.65025(7) 0.0267(2) Uani 1 1 d
N1B N 0.39311(13) 1.16517(7) 0.62482(8) 0.0263(3) Uani 1 1 d
C1B C 0.38453(14) 1.10593(8) 0.56227(9) 0.0164(2) Uani 1 1 d
C2B C 0.37200(14) 1.02827(7) 0.48763(9) 0.0147(2) Uani 1 1 d
C3B C 0.21048(15) 0.98308(8) 0.45797(9) 0.0179(2) Uani 1 1 d
C4B C 0.19489(16) 0.89996(9) 0.38153(10) 0.0217(3) Uani 1 1 d
C5B C 0.35291(15) 0.88046(9) 0.35255(10) 0.0219(3) Uani 1 1 d
C6B C 0.48581(15) 0.86570(8) 0.45789(10) 0.0188(2) Uani 1 1 d
C7B C 0.52542(14) 0.96561(7) 0.49863(9) 0.0159(2) Uani 1 1 d
C8B C 0.66845(14) 0.99427(8) 0.58198(9) 0.0170(2) Uani 1 1 d
C9B C 0.75167(14) 0.94172(8) 0.68324(10) 0.0193(3) Uani 1 1 d
C10B C 0.88058(16) 1.08878(9) 0.67186(11) 0.0254(3) Uani 1 1 d
C11B C 0.74273(14) 1.07609(8) 0.57413(10) 0.0197(3) Uani 1 1 d
C12B C 0.69739(15) 1.13720(8) 0.48016(11) 0.0215(3) Uani 1 1 d
C13B C 0.57234(15) 1.11477(8) 0.39650(10) 0.0195(3) Uani 1 1 d
C14B C 0.47423(14) 1.03102(7) 0.40151(9) 0.0162(2) Uani 1 1 d
C15B C 0.40349(17) 0.97101(9) 0.30247(10) 0.0230(3) Uani 1 1 d
C16B C 0.81295(13) 0.84712(8) 0.66074(9) 0.0179(2) Uani 1 1 d
C17B C 0.91646(16) 0.82631(9) 0.59130(11) 0.0256(3) Uani 1 1 d
C18B C 0.92706(16) 0.73138(9) 0.58883(12) 0.0280(3) Uani 1 1 d
C19B C 0.76874(16) 0.76398(9) 0.69444(10) 0.0236(3) Uani 1 1 d
H4B1 H 0.1035(15) 0.9123(8) 0.3150(10) 0.026(4) Uiso 1 1 d
H4B2 H 0.1571(15) 0.8461(9) 0.4182(10) 0.030(4) Uiso 1 1 d
H5B H 0.3446(14) 0.8254(8) 0.3019(9) 0.020(3) Uiso 1 1 d
H6B1 H 0.4555(14) 0.8201(8) 0.5134(10) 0.020(3) Uiso 1 1 d
H6B2 H 0.5842(14) 0.8408(8) 0.4422(10) 0.022(3) Uiso 1 1 d
H9B H 0.6742(13) 0.9286(7) 0.7354(9) 0.014(3) Uiso 1 1 d
H10C H 0.9891(15) 1.1002(8) 0.6559(9) 0.020(3) Uiso 1 1 d
H10D H 0.8659(14) 1.1440(8) 0.7232(10) 0.027(4) Uiso 1 1 d
H12B H 0.7592(15) 1.1936(9) 0.4766(10) 0.029(4) Uiso 1 1 d
H13B H 0.5451(14) 1.1519(8) 0.3238(10) 0.025(4) Uiso 1 1 d
H15C H 0.4917(16) 0.9600(9) 0.2611(11) 0.040(4) Uiso 1 1 d
H15D H 0.3168(15) 1.0014(9) 0.2500(10) 0.025(3) Uiso 1 1 d
H17B H 0.9618(14) 0.8675(9) 0.5519(10) 0.024(3) Uiso 1 1 d
H18B H 0.9836(15) 0.6878(9) 0.5487(10) 0.032(4) Uiso 1 1 d
H19B H 0.7035(16) 0.7486(8) 0.7440(11) 0.031(4) Uiso 1 1 d

loop_
_atom_site_aniso_label
_atom_site_aniso_U_11
_atom_site_aniso_U_22
_atom_site_aniso_U_33
_atom_site_aniso_U_23
_atom_site_aniso_U_13
_atom_site_aniso_U_12
O1A 0.0290(5) 0.0285(5) 0.0152(4) -0.0040(4) 0.0041(4) 0.0013(4)
O2A 0.0264(5) 0.0292(5) 0.0408(6) -0.0030(5) -0.0137(4) 0.0048(4)
O3A 0.0337(6) 0.0329(6) 0.0660(8) 0.0065(6) 0.0060(6) -0.0001(5)
N1A 0.0334(6) 0.0205(5) 0.0233(6) 0.0002(5) 0.0091(5) 0.0025(5)
C1A 0.0215(6) 0.0195(6) 0.0119(5) -0.0001(5) 0.0041(5) -0.0028(5)
C2A 0.0164(6) 0.0143(5) 0.0127(5) -0.0006(4) 0.0036(4) -0.0006(4)
C3A 0.0132(5) 0.0186(6) 0.0179(6) 0.0026(5) 0.0036(4) -0.0033(5)
C4A 0.0183(6) 0.0211(6) 0.0200(6) 0.0030(5) 0.0003(5) 0.0015(5)
C5A 0.0198(6) 0.0178(6) 0.0235(6) -0.0001(5) 0.0041(5) 0.0060(5)
C6A 0.0206(6) 0.0154(6) 0.0224(6) -0.0009(5) 0.0044(5) 0.0006(5)
C7A 0.0181(6) 0.0137(6) 0.0140(5) -0.0026(4) 0.0021(5) 0.0003(4)
C8A 0.0216(6) 0.0180(6) 0.0173(6) -0.0048(5) -0.0007(5) 0.0010(5)
C9A 0.0200(7) 0.0269(7) 0.0260(7) -0.0070(6) -0.0025(6) 0.0028(5)
C10A 0.0408(9) 0.0246(8) 0.0325(8) -0.0007(7) -0.0149(7) 0.0052(6)
C11A 0.0305(8) 0.0211(7) 0.0185(6) -0.0043(5) -0.0056(5) 0.0022(6)
C12A 0.0507(10) 0.0203(7) 0.0132(6) 0.0018(5) 0.0037(6) -0.0004(7)
C13A 0.0365(8) 0.0223(7) 0.0160(6) -0.0024(5) 0.0118(6) -0.0044(6)
C14A 0.0206(6) 0.0180(6) 0.0146(6) -0.0023(5) 0.0064(5) 0.0012(5)
C15A 0.0213(7) 0.0255(7) 0.0226(7) -0.0041(6) 0.0091(5) 0.0019(6)
C16A 0.0163(6) 0.0248(7) 0.0288(7) -0.0048(6) -0.0027(5) 0.0008(5)
C17A 0.0362(9) 0.0301(8) 0.0323(8) -0.0058(7) 0.0018(7) -0.0022(7)
C18A 0.0346(9) 0.0286(8) 0.0477(10) -0.0115(8) -0.0083(8) 0.0022(7)
C19A 0.0276(8) 0.0354(9) 0.0434(10) -0.0003(8) 0.0066(7) 0.0046(7)
O1B 0.0212(5) 0.0214(4) 0.0293(5) 0.0021(4) 0.0095(4) -0.0014(4)
O2B 0.0239(5) 0.0217(5) 0.0267(5) -0.0021(4) -0.0041(4) -0.0007(4)
O3B 0.0263(5) 0.0194(5) 0.0332(5) 0.0017(4) 0.0054(4) 0.0004(4)
N1B 0.0404(7) 0.0188(5) 0.0217(6) -0.0012(5) 0.0118(5) -0.0031(5)
C1B 0.0175(6) 0.0159(6) 0.0160(6) 0.0056(5) 0.0047(5) -0.0009(5)
C2B 0.0180(6) 0.0111(5) 0.0148(5) 0.0003(4) 0.0041(4) -0.0001(4)
C3B 0.0209(6) 0.0154(6) 0.0157(6) 0.0060(5) 0.0016(5) -0.0007(5)
C4B 0.0224(7) 0.0183(6) 0.0215(7) -0.0022(5) 0.0001(5) -0.0051(5)
C5B 0.0296(7) 0.0174(6) 0.0172(6) -0.0067(5) 0.0033(5) -0.0034(5)
C6B 0.0240(7) 0.0120(6) 0.0203(6) -0.0022(5) 0.0051(5) -0.0012(5)
C7B 0.0168(6) 0.0128(5) 0.0182(6) -0.0007(5) 0.0047(5) -0.0004(4)
C8B 0.0171(6) 0.0140(6) 0.0193(6) -0.0027(5) 0.0038(5) 0.0012(5)
C9B 0.0154(6) 0.0203(6) 0.0210(6) -0.0012(5) 0.0022(5) -0.0005(5)
C10B 0.0199(7) 0.0195(7) 0.0338(8) -0.0041(6) 0.0010(6) -0.0030(5)
C11B 0.0163(6) 0.0159(6) 0.0264(6) -0.0032(5) 0.0047(5) 0.0011(5)
C12B 0.0204(6) 0.0129(6) 0.0340(8) 0.0017(5) 0.0121(6) -0.0007(5)
C13B 0.0238(7) 0.0148(6) 0.0231(7) 0.0025(5) 0.0121(5) 0.0012(5)
C14B 0.0198(6) 0.0152(6) 0.0145(5) -0.0005(5) 0.0062(5) 0.0001(5)
C15B 0.0305(8) 0.0231(7) 0.0151(6) -0.0014(5) 0.0054(6) 0.0003(6)
C16B 0.0143(6) 0.0181(6) 0.0197(6) 0.0008(5) 0.0015(5) 0.0004(5)
C17B 0.0231(7) 0.0235(7) 0.0331(8) -0.0027(6) 0.0125(6) -0.0058(5)
C18B 0.0186(7) 0.0268(7) 0.0401(8) -0.0092(6) 0.0103(6) -0.0007(6)
C19B 0.0246(7) 0.0247(7) 0.0217(6) 0.0005(5) 0.0064(5) -0.0003(6)

loop_
_atom_type_symbol
_atom_type_description
_atom_type_scat_dispersion_real
_atom_type_scat_dispersion_imag
_atom_type_scat_source
C C 0.0033 0.0016 'International Tables Vol C Tables 4.2.6.8 and 6.1.1.4'
H H 0.0000 0.0000 'International Tables Vol C Tables 4.2.6.8 and 6.1.1.4'
N N 0.0061 0.0033 'International Tables Vol C Tables 4.2.6.8 and 6.1.1.4'
O O 0.0106 0.0060 'International Tables Vol C Tables 4.2.6.8 and 6.1.1.4'

loop_
_geom_angle_atom_site_label_1
_geom_angle_atom_site_label_2
_geom_angle_atom_site_label_3
_geom_angle
C10A O2A C9A 110.16(10)
C19A O3A C18A 105.94(12)
N1A C1A C2A 178.83(13)
C1A C2A C3A 115.07(10)
C1A C2A C14A 117.74(9)
C3A C2A C14A 119.80(10)
C1A C2A C7A 117.00(9)
C3A C2A C7A 117.70(9)
C14A C2A C7A 57.42(7)
O1A C3A C2A 121.04(10)
O1A C3A C4A 123.47(11)
C2A C3A C4A 115.49(10)
C3A C4A C5A 110.81(10)
C3A C4A H4A1 104.4(7)
C5A C4A H4A1 110.5(7)
C3A C4A H4A2 106.7(8)
C5A C4A H4A2 110.0(7)
H4A1 C4A H4A2 114.2(10)
C4A C5A C15A 108.41(10)
C4A C5A C6A 108.90(10)
C15A C5A C6A 104.35(10)
C4A C5A H5A 112.5(7)
C15A C5A H5A 112.4(7)
C6A C5A H5A 109.9(7)
C7A C6A C5A 102.43(10)
C7A C6A H6A1 114.1(7)
C5A C6A H6A1 113.2(7)
C7A C6A H6A2 108.3(6)
C5A C6A H6A2 110.0(7)
H6A1 C6A H6A2 108.6(10)
C8A C7A C14A 115.73(10)
C8A C7A C6A 125.42(10)
C14A C7A C6A 107.71(9)
C8A C7A C2A 116.31(9)
C14A C7A C2A 60.94(7)
C6A C7A C2A 112.87(9)
C11A C8A C7A 121.02(12)
C11A C8A C9A 111.22(11)
C7A C8A C9A 127.67(11)
O2A C9A C16A 109.83(10)
O2A C9A C8A 103.31(10)
C16A C9A C8A 114.98(11)
O2A C9A H9A 107.6(7)
C16A C9A H9A 109.3(7)
C8A C9A H9A 111.5(7)
O2A C10A C11A 105.27(11)
O2A C10A H10A 112.0(8)
C11A C10A H10A 108.1(8)
O2A C10A H10B 107.0(8)
C11A C10A H10B 110.7(8)
H10A C10A H10B 113.5(11)
C8A C11A C12A 123.39(12)
C8A C11A C10A 108.95(13)
C12A C11A C10A 127.64(12)
C13A C12A C11A 119.85(12)
C13A C12A H12A 120.7(8)
C11A C12A H12A 119.4(8)
C12A C13A C14A 121.17(13)
C12A C13A H13A 123.4(7)
C14A C13A H13A 115.4(7)
C13A C14A C15A 122.92(11)
C13A C14A C7A 118.42(11)
C15A C14A C7A 107.49(10)
C13A C14A C2A 117.65(10)
C15A C14A C2A 112.99(9)
C7A C14A C2A 61.64(7)
C14A C15A C5A 103.09(10)
C14A C15A H15A 109.7(7)
C5A C15A H15A 109.8(7)
C14A C15A H15B 111.7(6)
C5A C15A H15B 114.4(7)
H15A C15A H15B 108.0(10)
C19A C16A C17A 106.27(13)
C19A C16A C9A 125.96(13)
C17A C16A C9A 127.75(13)
C18A C17A C16A 106.27(14)
C18A C17A H17A 129.2(8)
C16A C17A H17A 124.5(8)
C17A C18A O3A 110.99(14)
C17A C18A H18A 130.2(9)
O3A C18A H18A 118.6(9)
C16A C19A O3A 110.53(14)
C16A C19A H19A 131.9(10)
O3A C19A H19A 117.6(10)
C10B O2B C9B 110.66(9)
C19B O3B C18B 106.13(10)
N1B C1B C2B 177.12(12)
C1B C2B C3B 113.96(10)
C1B C2B C14B 118.51(9)
C3B C2B C14B 119.14(9)
C1B C2B C7B 117.01(9)
C3B C2B C7B 119.26(9)
C14B C2B C7B 57.86(7)
O1B C3B C2B 121.49(10)
O1B C3B C4B 123.41(11)
C2B C3B C4B 115.10(10)
C3B C4B C5B 110.91(10)
C3B C4B H4B1 108.9(7)
C5B C4B H4B1 112.6(7)
C3B C4B H4B2 106.8(7)
C5B C4B H4B2 113.1(7)
H4B1 C4B H4B2 104.2(9)
C4B C5B C6B 109.23(10)
C4B C5B C15B 108.04(10)
C6B C5B C15B 104.21(10)
C4B C5B H5B 111.9(7)
C6B C5B H5B 111.6(7)
C15B C5B H5B 111.5(7)
C7B C6B C5B 102.83(9)
C7B C6B H6B1 115.2(6)
C5B C6B H6B1 114.5(7)
C7B C6B H6B2 105.9(7)
C5B C6B H6B2 111.3(7)
H6B1 C6B H6B2 106.8(9)
C8B C7B C6B 125.53(10)
C8B C7B C14B 115.81(9)
C6B C7B C14B 107.55(9)
C8B C7B C2B 116.25(9)
C6B C7B C2B 112.81(9)
C14B C7B C2B 60.98(7)
C11B C8B C7B 121.12(10)
C11B C8B C9B 111.12(10)
C7B C8B C9B 127.76(10)
O2B C9B C16B 110.84(9)
O2B C9B C8B 103.54(9)
C16B C9B C8B 113.46(10)
O2B C9B H9B 111.4(6)
C16B C9B H9B 105.5(6)
C8B C9B H9B 112.3(6)
O2B C10B C11B 104.97(10)
O2B C10B H10C 110.7(7)
C11B C10B H10C 115.5(7)
O2B C10B H10D 105.7(6)
C11B C10B H10D 114.2(7)
H10C C10B H10D 105.4(9)
C8B C11B C12B 123.11(11)
C8B C11B C10B 109.65(11)
C12B C11B C10B 127.14(11)
C13B C12B C11B 120.25(11)
C13B C12B H12B 119.9(7)
C11B C12B H12B 119.8(7)
C12B C13B C14B 120.79(11)
C12B C13B H13B 122.5(7)
C14B C13B H13B 116.5(7)
C13B C14B C7B 118.58(10)
C13B C14B C15B 122.38(10)
C7B C14B C15B 107.63(9)
C13B C14B C2B 118.71(9)
C7B C14B C2B 61.16(7)
C15B C14B C2B 112.68(10)
C14B C15B C5B 102.93(9)
C14B C15B H15C 108.2(8)
C5B C15B H15C 113.6(7)
C14B C15B H15D 113.5(7)
C5B C15B H15D 113.9(8)
H15C C15B H15D 104.8(10)
C19B C16B C17B 106.52(11)
C19B C16B C9B 125.93(11)
C17B C16B C9B 127.30(11)
C18B C17B C16B 106.02(12)
C18B C17B H17B 125.6(8)
C16B C17B H17B 128.2(8)
C17B C18B O3B 110.67(12)
C17B C18B H18B 132.2(7)
O3B C18B H18B 117.1(7)
C16B C19B O3B 110.65(12)
C16B C19B H19B 131.5(7)
O3B C19B H19B 117.8(7)

loop_
_geom_bond_atom_site_label_1
_geom_bond_atom_site_label_2
_geom_bond_distance
O1A C3A 1.2149(13)
O2A C10A 1.4326(18)
O2A C9A 1.4523(15)
O3A C19A 1.3654(17)
O3A C18A 1.3676(19)
N1A C1A 1.1401(14)
C1A C2A 1.4471(16)
C2A C3A 1.4882(15)
C2A C14A 1.5681(15)
C2A C7A 1.5787(15)
C3A C4A 1.5078(17)
C4A C5A 1.5238(17)
C4A H4A1 0.964(12)
C4A H4A2 0.966(13)
C5A C15A 1.5347(17)
C5A C6A 1.5399(17)
C5A H5A 0.972(11)
C6A C7A 1.5217(16)
C6A H6A1 0.941(12)
C6A H6A2 1.057(12)
C7A C8A 1.4663(16)
C7A C14A 1.5118(16)
C8A C11A 1.3334(17)
C8A C9A 1.5048(17)
C9A C16A 1.4996(17)
C9A H9A 1.042(12)
C10A C11A 1.4989(19)
C10A H10A 0.953(13)
C10A H10B 1.077(14)
C11A C12A 1.4483(19)
C12A C13A 1.3371(19)
C12A H12A 0.956(12)
C13A C14A 1.4711(16)
C13A H13A 0.950(12)
C14A C15A 1.5098(16)
C15A H15A 0.970(12)
C15A H15B 0.967(11)
C16A C19A 1.3481(19)
C16A C17A 1.4291(19)
C17A C18A 1.338(2)
C17A H17A 0.939(13)
C18A H18A 0.950(15)
C19A H19A 0.937(14)
O1B C3B 1.2161(14)
O2B C10B 1.4456(15)
O2B C9B 1.4572(14)
O3B C19B 1.3715(15)
O3B C18B 1.3667(15)
N1B C1B 1.1463(14)
C1B C2B 1.4402(15)
C2B C3B 1.4915(16)
C2B C14B 1.5671(15)
C2B C7B 1.5698(15)
C3B C4B 1.5125(16)
C4B C5B 1.5219(18)
C4B H4B1 1.014(13)
C4B H4B2 0.992(13)
C5B C6B 1.5389(17)
C5B C15B 1.5453(17)
C5B H5B 1.004(11)
C6B C7B 1.5197(15)
C6B H6B1 1.038(12)
C6B H6B2 0.984(12)
C7B C8B 1.4642(16)
C7B C14B 1.5174(15)
C8B C11B 1.3426(16)
C8B C9B 1.5024(16)
C9B C16B 1.4974(16)
C9B H9B 1.068(11)
C10B C11B 1.4955(17)
C10B H10C 1.018(12)
C10B H10D 1.047(12)
C11B C12B 1.4466(17)
C12B C13B 1.3458(17)
C12B H12B 0.969(12)
C13B C14B 1.4699(15)
C13B H13B 1.037(12)
C14B C15B 1.5135(16)
C15B H15C 1.038(13)
C15B H15D 0.968(12)
C16B C19B 1.3434(17)
C16B C17B 1.4333(17)
C17B C18B 1.3527(18)
C17B H17B 0.918(12)
C18B H18B 1.002(12)
C19B H19B 0.968(13)
